data_7027511
loop_
_publ_author_name
'Batten, Stuart R.'
'Jensen, Paul'
'Kepert, Cameron J.'
'Kurmoo, Mohamedally'
'Moubaraki, Boujemaa'
'Murray, Keith S.'
'Price, David J.'

_publ_contact_author
;
    Prof. K.S. Murray
    Department of Chemistry
    Monash University
    Clayton, Vic. 3168
    AUSTRALIA
;
_publ_section_title
;
 Syntheses, structures and magnetism of \a-Mn(dca)2,
 [Mn(dca)2(H2O)2]&#x00B7;H2O, [Mn(dca)2(C2H5OH)2]&#x00B7;(CH3)2CO,
 [Fe(dca)2(CH3OH)2] and [Mn(dca)2(L)2], where L&#x2005;=&#x2005;pyridine,
 CH3OH or DMF and dca&#x2212;&#x2005;=&#x2005;dicyanamide,
 N(CN)2&#x2212;&#x200A;&#x2020;
;
_journal_issue 17
_journal_name_full 'Journal of the Chemical Society, Dalton Transactions'
_journal_page_first 2987
_journal_paper_doi 10.1039/a903487k
_journal_year 1999
_chemical_compound_source
;
 'metathesis and recrystallisation in methanol' 
;
_chemical_formula_moiety 'C6 H8 Mn N6 O2'
_chemical_formula_sum 'C6 H8 Mn N6 O2'
_chemical_formula_weight 251.12
_chemical_name_systematic
; 
 manganese bis(dicyanamide) dimethanolate 
;
_space_group_IT_number 12
_symmetry_cell_setting monoclinic
_symmetry_Int_Tables_number 12
_symmetry_space_group_name_Hall '-C 2y'
_symmetry_space_group_name_H-M 'C 1 2/m 1'
_atom_sites_solution_hydrogens difmap
_atom_sites_solution_primary direct
_atom_sites_solution_secondary difmap
_audit_creation_method SHELXL
_cell_angle_alpha 90.00
_cell_angle_beta 119.979(3)
_cell_angle_gamma 90.00
_cell_formula_units_Z 2
_cell_length_a 12.409(1)
_cell_length_b 7.481(1)
_cell_length_c 6.528(1)
_cell_measurement_reflns_used 1186
_cell_measurement_temperature 150(2)
_cell_measurement_theta_max 26.30
_cell_measurement_theta_min 3.32
_cell_volume 524.93(12)
_computing_cell_refinement 'HKL (Otwinowski & Minor, 1996)'
_computing_data_collection 'XPRESS (MAC Science, 1989)'
_computing_data_reduction 'HKL (Otwinowski & Minor, 1996)'
_computing_molecular_graphics XPMA/ZORTEP
_computing_publication_material CIFTAB
_computing_structure_refinement 'SHELXL-93 (Sheldrick, 1993)'
_computing_structure_solution 'SHELXS-86 (Sheldrick, 1990)'
_diffrn_ambient_environment
;
 'In thin film of perfluorpolyether oil on mohair fibre' 
;
_diffrn_ambient_temperature 150(2)
_diffrn_crystal_treatment 'Flash cooled in nitrogen stream'
_diffrn_detector 'Eu/Ba image plate'
_diffrn_measurement_device 'Enraf-Nonius DIP2000 diffractometer'
_diffrn_measurement_method 'Ninety 2-degree oscillations in phi'
_diffrn_radiation_monochromator graphite
_diffrn_radiation_source 'fine-focus sealed tube'
_diffrn_radiation_type MoK\a
_diffrn_radiation_wavelength 0.71073
_diffrn_reflns_av_R_equivalents 0.022
_diffrn_reflns_av_sigmaI/netI 0.0236
_diffrn_reflns_limit_h_max 15
_diffrn_reflns_limit_h_min -15
_diffrn_reflns_limit_k_max 8
_diffrn_reflns_limit_k_min -8
_diffrn_reflns_limit_l_max 8
_diffrn_reflns_limit_l_min -8
_diffrn_reflns_number 1764
_diffrn_reflns_theta_max 26.30
_diffrn_reflns_theta_min 3.32
_diffrn_standards_decay_% 0
_exptl_absorpt_coefficient_mu 1.248
_exptl_absorpt_correction_T_max 1.0
_exptl_absorpt_correction_T_min 1.0
_exptl_absorpt_correction_type none
_exptl_crystal_colour clear
_exptl_crystal_density_diffrn 1.589
_exptl_crystal_density_method 'not measured'
_exptl_crystal_description 'Transparent blocks'
_exptl_crystal_F_000 254
_exptl_crystal_size_max 0.50
_exptl_crystal_size_mid 0.35
_exptl_crystal_size_min 0.25
_refine_diff_density_max 0.172
_refine_diff_density_min -0.253
_refine_diff_density_rms 0.060
_refine_ls_extinction_method none
_refine_ls_goodness_of_fit_all 1.257
_refine_ls_goodness_of_fit_obs 1.255
_refine_ls_hydrogen_treatment refall
_refine_ls_matrix_type full
_refine_ls_number_parameters 51
_refine_ls_number_reflns 538
_refine_ls_number_restraints 0
_refine_ls_restrained_S_all 1.257
_refine_ls_restrained_S_obs 1.255
_refine_ls_R_factor_all 0.0238
_refine_ls_R_factor_obs 0.0237
_refine_ls_shift/esd_max 0.000
_refine_ls_shift/esd_mean 0.000
_refine_ls_structure_factor_coef Fsqd
_refine_ls_weighting_details 'w=1/[\s^2^(Fo^2^)+(0.0246P)^2^+0.3168P] where P=(Fo^2^+2Fc^2^)/3'
_refine_ls_weighting_scheme calc
_refine_ls_wR_factor_all 0.0578
_refine_ls_wR_factor_obs 0.0577
_reflns_number_observed 537
_reflns_number_total 538
_reflns_observed_criterion >2sigma(I)
_cod_data_source_file 903487ksup1.cif
_cod_data_source_block mndca2meoh2
_cod_depositor_comments
;
The following automatic conversions were performed:

'_refine_ls_weighting_scheme' value 'calc
w=1/[\s^2^(Fo^2^)+(0.0246P)^2^+0.3168P] where P=(Fo^2^+2Fc^2^)/3' was
changed to 'calc'. New tag '_refine_ls_weighting_details' was
created. The value of the new tag was set to
'w=1/[\s^2^(Fo^2^)+(0.0246P)^2^+0.3168P] where P=(Fo^2^+2Fc^2^)/3'.

Automatic conversion script
Id: cif_fix_values 3143 2015-03-26 13:38:13Z robertas 
;
_cod_original_cell_volume 524.93(11)
_cod_original_sg_symbol_H-M C2/m
_cod_database_code 7027511

loop_
_symmetry_equiv_pos_as_xyz
'x, y, z'
'-x, y, -z'
'x+1/2, y+1/2, z'
'-x+1/2, y+1/2, -z'
'-x, -y, -z'
'x, -y, z'
'-x+1/2, -y+1/2, -z'
'x+1/2, -y+1/2, z'

loop_
_atom_site_aniso_label
_atom_site_aniso_U_11
_atom_site_aniso_U_22
_atom_site_aniso_U_33
_atom_site_aniso_U_23
_atom_site_aniso_U_13
_atom_site_aniso_U_12
Mn1 0.0173(3) 0.0102(3) 0.0141(2) 0.000 0.0073(2) 0.000
N1 0.0336(7) 0.0166(7) 0.0191(7) -0.0022(5) 0.0112(6) -0.0020(5)
C1 0.0176(7) 0.0174(7) 0.0129(7) 0.0035(6) 0.0067(6) 0.0019(5)
N2 0.0245(9) 0.0132(9) 0.0143(8) 0.000 0.0041(7) 0.000
O1 0.0165(7) 0.0503(11) 0.0136(8) 0.000 0.0064(7) 0.000
C2 0.0328(13) 0.037(2) 0.0272(13) 0.000 0.0204(12) 0.000

loop_
_atom_site_label
_atom_site_type_symbol
_atom_site_fract_x
_atom_site_fract_y
_atom_site_fract_z
_atom_site_U_iso_or_equiv
_atom_site_thermal_displace_type
_atom_site_occupancy
_atom_site_calc_flag
_atom_site_refinement_flags
Mn1 Mn 0.0000 0.0000 0.0000 0.0141(2) Uani 1 d S
N1 N 0.05705(13) 0.2117(2) 0.2713(2) 0.0239(3) Uani 1 d .
C1 C 0.08663(12) 0.3496(2) 0.3610(2) 0.0164(3) Uani 1 d .
N2 N 0.1259(2) 0.5000 0.4792(3) 0.0199(4) Uani 1 d S
O1 O -0.18609(15) 0.0000 -0.0473(3) 0.0273(4) Uani 1 d S
H1 H -0.2422(34) 0.0000 -0.1819(70) 0.047(10) Uiso 1 d S
C2 C -0.2279(3) 0.0000 0.1191(5) 0.0298(5) Uani 1 d S
H2A H -0.1611(38) 0.0000 0.2698(79) 0.066(12) Uiso 1 d S
H2B H -0.2770(24) -0.1053(37) 0.1051(45) 0.060(8) Uiso 1 d .

loop_
_atom_type_symbol
_atom_type_description
_atom_type_scat_dispersion_real
_atom_type_scat_dispersion_imag
_atom_type_scat_source
C C 0.0033 0.0016 'International Tables Vol C Tables 4.2.6.8 and 6.1.1.4'
N N 0.0061 0.0033 'International Tables Vol C Tables 4.2.6.8 and 6.1.1.4'
O O 0.0106 0.0060 'International Tables Vol C Tables 4.2.6.8 and 6.1.1.4'
H H 0.0000 0.0000 'International Tables Vol C Tables 4.2.6.8 and 6.1.1.4'
Mn Mn 0.3368 0.7283 'International Tables Vol C Tables 4.2.6.8 and 6.1.1.4'

loop_
_geom_angle_atom_site_label_1
_geom_angle_atom_site_label_2
_geom_angle_atom_site_label_3
_geom_angle
_geom_angle_site_symmetry_1
_geom_angle_site_symmetry_3
O1 Mn1 O1 180.0 5 .
O1 Mn1 N1 89.66(5) 5 6
O1 Mn1 N1 90.34(5) . 6
O1 Mn1 N1 90.34(5) 5 5
O1 Mn1 N1 89.66(5) . 5
N1 Mn1 N1 88.57(7) 6 5
O1 Mn1 N1 90.34(5) 5 2
O1 Mn1 N1 89.66(5) . 2
N1 Mn1 N1 180.0 6 2
N1 Mn1 N1 91.43(7) 5 2
O1 Mn1 N1 89.66(5) 5 .
O1 Mn1 N1 90.34(5) . .
N1 Mn1 N1 91.43(7) 6 .
N1 Mn1 N1 180.0 5 .
N1 Mn1 N1 88.57(7) 2 .
C1 N1 Mn1 160.27(12) . .
N1 C1 N2 175.42(15) . .
C1 N2 C1 118.0(2) . 6_565
C2 O1 Mn1 131.4(2) . .
C2 O1 H1 112.9(26) . .
Mn1 O1 H1 115.7(26) . .
O1 C2 H2A 110.0(26) . .
O1 C2 H2B 112.3(16) . .
H2A C2 H2B 106.8(20) . .

loop_
_geom_bond_atom_site_label_1
_geom_bond_atom_site_label_2
_geom_bond_distance
_geom_bond_site_symmetry_2
Mn1 O1 2.172(2) 5
Mn1 O1 2.172(2) .
Mn1 N1 2.2119(13) 6
Mn1 N1 2.2120(13) 5
Mn1 N1 2.2120(13) 2
Mn1 N1 2.2120(13) .
N1 C1 1.152(2) .
C1 N2 1.312(2) .
N2 C1 1.313(2) 6_565
O1 C2 1.418(3) .
O1 H1 0.80(4) .
C2 H2A 0.92(4) .
C2 H2B 0.97(3) .
